data_4036357
loop_
_publ_author_name
'Ren, Wen-Sheng'
'Zhao, Liang'
'Wang, Mei-Xiang'

_publ_section_title
;
 Selective Formylation of Azacalixpyridine Macrocycles and Their
 Transformation to Molecular Semicages.
;
_journal_issue 18
_journal_name_full 'The Journal of organic chemistry'
_journal_page_first 9272
_journal_page_last 9278
_journal_paper_doi 10.1021/acs.joc.5b01722
_journal_volume 80
_journal_year 2015
_chemical_formula_moiety 'C30 H26 N6 O4'
_chemical_formula_sum 'C30 H26 N6 O4'
_chemical_formula_weight 534.57
_space_group_crystal_system triclinic
_space_group_IT_number 2
_space_group_name_Hall '-P 1'
_space_group_name_H-M_alt 'P -1'
_atom_sites_solution_hydrogens geom
_atom_sites_solution_primary direct
_audit_creation_date 2015-06-25
_audit_creation_method
;
Olex2 1.2
(compiled 2015.01.26 svn.r3150 for OlexSys, GUI svn.r4998)
;
_cell_angle_alpha 70.851(7)
_cell_angle_beta 79.601(9)
_cell_angle_gamma 88.998(11)
_cell_formula_units_Z 2
_cell_length_a 10.070(3)
_cell_length_b 10.403(3)
_cell_length_c 12.774(3)
_cell_measurement_reflns_used 3993
_cell_measurement_temperature 173.1500
_cell_measurement_theta_max 27.4851
_cell_measurement_theta_min 2.2135
_cell_volume 1242.1(6)
_computing_cell_refinement 'CrystalClear (Rigaku Inc., 2007)'
_computing_data_collection 'CrystalClear (Rigaku Inc., 2007)'
_computing_data_reduction 'CrystalClear (Rigaku Inc., 2007)'
_computing_molecular_graphics 'Olex2 (Dolomanov et al., 2009)'
_computing_publication_material 'CIFTAB (Sheldrick, 2013)'
_computing_structure_refinement 'SHELXL (Sheldrick, 2014)'
_computing_structure_solution
;
'SHELXT (Sheldrick, 2014)'
;
_diffrn_ambient_temperature 173.1500
_diffrn_detector_area_resol_mean 28.5714
_diffrn_measured_fraction_theta_full 0.995
_diffrn_measured_fraction_theta_max 0.994
_diffrn_measurement_details
;
scan:
	Number of images: 360
	           Slice: -110.0000 - 70.0000
	     Image width: 0.5000
	        Exp time: 8.0000
	   Rotation axis: Omega
	           Omega: 0.0000
	             Chi: 45.0000
	             Phi: 180.0000
	             XTD: 40.1135
	          2theta: -19.9256
scan:
	Number of images: 360
	           Slice: -110.0000 - 70.0000
	     Image width: 0.5000
	        Exp time: 8.0000
	   Rotation axis: Omega
	           Omega: 0.0000
	             Chi: 45.0000
	             Phi: 90.0000
	             XTD: 40.1135
	          2theta: -19.9256
scan:
	Number of images: 360
	           Slice: -110.0000 - 70.0000
	     Image width: 0.5000
	        Exp time: 8.0000
	   Rotation axis: Omega
	           Omega: 0.0000
	             Chi: 45.0000
	             Phi: 0.0000
	             XTD: 40.1135
	          2theta: -19.9256
;
_diffrn_measurement_device
;
Saturn724+ (2x2 bin mode)
;
_diffrn_measurement_device_details
;
AFC10: Fixed Chi 2 circle
;
_diffrn_measurement_device_type 'Saturn724+ CCD'
_diffrn_measurement_method '\w scans at fixed \c = 45\%'
_diffrn_orient_matrix_type d*Trek
_diffrn_orient_matrix_UB_11 -0.0643
_diffrn_orient_matrix_UB_12 0.0754
_diffrn_orient_matrix_UB_13 -0.0200
_diffrn_orient_matrix_UB_21 -0.0307
_diffrn_orient_matrix_UB_22 -0.0431
_diffrn_orient_matrix_UB_23 -0.0870
_diffrn_orient_matrix_UB_31 -0.0392
_diffrn_orient_matrix_UB_32 -0.0371
_diffrn_orient_matrix_UB_33 0.0648
_diffrn_radiation_detector CCD
_diffrn_radiation_monochromator 'Graphite Monochromator'
_diffrn_radiation_type MoK\a
_diffrn_radiation_wavelength 0.71073
_diffrn_reflns_av_R_equivalents 0.0322
_diffrn_reflns_av_unetI/netI 0.0301
_diffrn_reflns_Laue_measured_fraction_full 0.995
_diffrn_reflns_Laue_measured_fraction_max 0.994
_diffrn_reflns_limit_h_max 13
_diffrn_reflns_limit_h_min -13
_diffrn_reflns_limit_k_max 13
_diffrn_reflns_limit_k_min -13
_diffrn_reflns_limit_l_max 16
_diffrn_reflns_limit_l_min -16
_diffrn_reflns_number 15940
_diffrn_reflns_point_group_measured_fraction_full 0.995
_diffrn_reflns_point_group_measured_fraction_max 0.994
_diffrn_reflns_theta_full 26.000
_diffrn_reflns_theta_max 27.521
_diffrn_reflns_theta_min 2.866
_diffrn_source 'Sealed Tube'
_diffrn_source_current 30.0000
_diffrn_source_power 1.5000
_diffrn_source_voltage 50.0000
_exptl_absorpt_coefficient_mu 0.098
_exptl_absorpt_correction_T_max 1.0000
_exptl_absorpt_correction_T_min 0.8782
_exptl_absorpt_correction_type multi-scan
_exptl_absorpt_process_details 'CrystalClear (Rigaku Inc., 2007)'
_exptl_crystal_colour yellow
_exptl_crystal_colour_primary yellow
_exptl_crystal_density_diffrn 1.429
_exptl_crystal_description block
_exptl_crystal_F_000 560
_exptl_crystal_size_max 0.39
_exptl_crystal_size_mid 0.23
_exptl_crystal_size_min 0.16
_refine_diff_density_max 0.471
_refine_diff_density_min -0.251
_refine_diff_density_rms 0.048
_refine_ls_extinction_method none
_refine_ls_goodness_of_fit_ref 1.130
_refine_ls_hydrogen_treatment constr
_refine_ls_matrix_type full
_refine_ls_number_parameters 365
_refine_ls_number_reflns 5699
_refine_ls_number_restraints 0
_refine_ls_restrained_S_all 1.130
_refine_ls_R_factor_all 0.0675
_refine_ls_R_factor_gt 0.0613
_refine_ls_shift/su_max 0.002
_refine_ls_shift/su_mean 0.000
_refine_ls_structure_factor_coef Fsqd
_refine_ls_weighting_details 'w=1/[\s^2^(Fo^2^)+(0.0615P)^2^+0.7487P] where P=(Fo^2^+2Fc^2^)/3'
_refine_ls_weighting_scheme calc
_refine_ls_wR_factor_gt 0.1468
_refine_ls_wR_factor_ref 0.1509
_reflns_Friedel_coverage 0.000
_reflns_number_gt 5243
_reflns_number_total 5699
_reflns_threshold_expression 'I > 2\s(I)'
_cod_data_source_file jo5b01722_si_005.cif
_cod_data_source_block sa4198
_cod_original_cell_volume 1242.1(5)
_cod_database_code 4036357
_shelx_space_group_comment
;
The symmetry employed for this shelxl refinement is uniquely defined
by the following loop, which should always be used as a source of
symmetry information in preference to the above space-group names.
They are only intended as comments.
;
_diffrn_number_total 5704
_olex2_refinement_description
;
1. Fixed Uiso
 At 1.2 times of:
  All C(H) groups
 At 1.5 times of:
  All C(H,H,H) groups
2.a Aromatic/amide H refined with riding coordinates:
 C2(H2), C3(H3), C4(H4), C6(H6), C10(H10), C13(H13), C14(H14), C17(H17),
 C18(H18), C19(H19), C21(H21), C25(H25), C28(H28), C29(H29)
2.b Idealised Me refined as rotating group:
 C7(H7A,H7B,H7C), C15(H15A,H15B,H15C), C22(H22A,H22B,H22C), C30(H30A,H30B,H30C)
;
_shelx_shelxl_version_number 2014/7
_olex2_submission_special_instructions 'No special instructions were received'

loop_
_space_group_symop_operation_xyz
'x, y, z'
'-x, -y, -z'

loop_
_atom_site_label
_atom_site_type_symbol
_atom_site_fract_x
_atom_site_fract_y
_atom_site_fract_z
_atom_site_U_iso_or_equiv
_atom_site_adp_type
_atom_site_occupancy
_atom_site_site_symmetry_order
_atom_site_calc_flag
_atom_site_refinement_flags_posn
O1 O -0.03088(17) -0.17336(15) 0.82504(14) 0.0439(4) Uani 1 1 d .
O2 O 0.20778(19) -0.19699(18) 1.12634(15) 0.0563(5) Uani 1 1 d .
O3 O 0.84503(16) 0.99073(16) 0.55224(14) 0.0448(4) Uani 1 1 d .
O4 O 0.43685(17) 0.93447(16) 0.26269(13) 0.0440(4) Uani 1 1 d .
N1 N 0.09180(16) 0.25364(15) 0.68094(13) 0.0270(3) Uani 1 1 d .
N2 N 0.20709(15) 0.22128(15) 0.82342(12) 0.0243(3) Uani 1 1 d .
N3 N 0.32796(15) 0.22218(15) 0.95846(13) 0.0247(3) Uani 1 1 d .
N4 N 0.56513(16) 0.66776(17) 0.76049(13) 0.0286(3) Uani 1 1 d .
N5 N 0.46616(15) 0.69045(15) 0.60753(12) 0.0240(3) Uani 1 1 d .
N6 N 0.36506(16) 0.67491(15) 0.46567(12) 0.0255(3) Uani 1 1 d .
C1 C 0.25377(17) 0.60154(18) 0.55052(14) 0.0233(4) Uani 1 1 d .
C2 C 0.16827(18) 0.67292(18) 0.60748(16) 0.0261(4) Uani 1 1 d .
H2 H 0.1844 0.7659 0.5908 0.031 Uiso 1 1 calc R
C3 C 0.05906(19) 0.60585(19) 0.68905(17) 0.0293(4) Uani 1 1 d .
H3 H 0.0024 0.6540 0.7272 0.035 Uiso 1 1 calc R
C4 C 0.03356(19) 0.4671(2) 0.71430(16) 0.0295(4) Uani 1 1 d .
H4 H -0.0401 0.4221 0.7686 0.035 Uiso 1 1 calc R
C5 C 0.11955(18) 0.39735(17) 0.65729(15) 0.0251(4) Uani 1 1 d .
C6 C 0.22933(18) 0.46280(18) 0.57504(15) 0.0242(4) Uani 1 1 d .
H6 H 0.2858 0.4144 0.5369 0.029 Uiso 1 1 calc R
C7 C 0.0037(2) 0.2221(2) 0.61278(19) 0.0409(5) Uani 1 1 d .
H7A H -0.0776 0.1751 0.6609 0.061 Uiso 1 1 calc GR
H7B H 0.0493 0.1654 0.5730 0.061 Uiso 1 1 calc GR
H7C H -0.0187 0.3052 0.5596 0.061 Uiso 1 1 calc GR
C8 C 0.13032(18) 0.16347(18) 0.77323(15) 0.0240(4) Uani 1 1 d .
C9 C 0.09608(19) 0.02001(18) 0.81677(15) 0.0266(4) Uani 1 1 d .
C10 C 0.13655(19) -0.05032(18) 0.91797(16) 0.0270(4) Uani 1 1 d .
H10 H 0.1123 -0.1427 0.9506 0.032 Uiso 1 1 calc R
C11 C 0.21048(19) 0.00809(19) 0.97322(15) 0.0273(4) Uani 1 1 d .
C12 C 0.24763(18) 0.14977(18) 0.91850(15) 0.0242(4) Uani 1 1 d .
C13 C 0.0194(2) -0.0601(2) 0.77049(19) 0.0400(5) Uani 1 1 d .
H13 H 0.0085 -0.0227 0.6959 0.048 Uiso 1 1 calc R
C14 C 0.2277(2) -0.0741(2) 1.08773(18) 0.0382(5) Uani 1 1 d .
H14 H 0.2553 -0.0296 1.1330 0.046 Uiso 1 1 calc R
C15 C 0.4355(3) 0.1633(2) 1.0161(3) 0.0663(9) Uani 1 1 d .
H15A H 0.4221 0.1769 1.0880 0.099 Uiso 1 1 calc GR
H15B H 0.5203 0.2061 0.9718 0.099 Uiso 1 1 calc GR
H15C H 0.4360 0.0675 1.0270 0.099 Uiso 1 1 calc GR
C16 C 0.32756(18) 0.36815(17) 0.91839(14) 0.0232(4) Uani 1 1 d .
C17 C 0.20915(18) 0.43212(19) 0.94236(15) 0.0265(4) Uani 1 1 d .
H17 H 0.1297 0.3808 0.9802 0.032 Uiso 1 1 calc R
C18 C 0.21047(19) 0.57297(19) 0.90935(16) 0.0292(4) Uani 1 1 d .
H18 H 0.1318 0.6161 0.9261 0.035 Uiso 1 1 calc R
C19 C 0.3283(2) 0.65031(19) 0.85140(16) 0.0287(4) Uani 1 1 d .
H19 H 0.3284 0.7449 0.8295 0.034 Uiso 1 1 calc R
C20 C 0.44529(18) 0.58630(19) 0.82637(14) 0.0255(4) Uani 1 1 d .
C21 C 0.44592(18) 0.44475(18) 0.86132(14) 0.0244(4) Uani 1 1 d .
H21 H 0.5254 0.4017 0.8465 0.029 Uiso 1 1 calc R
C22 C 0.6933(2) 0.6262(3) 0.7977(2) 0.0496(6) Uani 1 1 d .
H22A H 0.7219 0.6888 0.8310 0.074 Uiso 1 1 calc GR
H22B H 0.7607 0.6261 0.7340 0.074 Uiso 1 1 calc GR
H22C H 0.6814 0.5363 0.8523 0.074 Uiso 1 1 calc GR
C23 C 0.56351(18) 0.73420(18) 0.64786(15) 0.0243(4) Uani 1 1 d .
C24 C 0.66159(18) 0.83854(19) 0.57699(16) 0.0272(4) Uani 1 1 d .
C25 C 0.64912(19) 0.89141(19) 0.46448(16) 0.0283(4) Uani 1 1 d .
H25 H 0.7111 0.9597 0.4162 0.034 Uiso 1 1 calc R
C26 C 0.54953(18) 0.84808(18) 0.42026(15) 0.0255(4) Uani 1 1 d .
C27 C 0.45943(17) 0.73928(17) 0.49794(15) 0.0232(3) Uani 1 1 d .
C28 C 0.7592(2) 0.9074(2) 0.61607(18) 0.0323(4) Uani 1 1 d .
H28 H 0.7549 0.8862 0.6933 0.039 Uiso 1 1 calc R
C29 C 0.5324(2) 0.9332(2) 0.30753(16) 0.0330(4) Uani 1 1 d .
H29 H 0.6042 0.9938 0.2652 0.040 Uiso 1 1 calc R
C30 C 0.3922(2) 0.6489(2) 0.35818(16) 0.0346(4) Uani 1 1 d .
H30A H 0.3812 0.5530 0.3717 0.052 Uiso 1 1 calc GR
H30B H 0.4831 0.6797 0.3206 0.052 Uiso 1 1 calc GR
H30C H 0.3302 0.6970 0.3117 0.052 Uiso 1 1 calc GR

loop_
_atom_site_aniso_label
_atom_site_aniso_U_11
_atom_site_aniso_U_22
_atom_site_aniso_U_33
_atom_site_aniso_U_23
_atom_site_aniso_U_13
_atom_site_aniso_U_12
O1 0.0547(10) 0.0297(8) 0.0482(9) -0.0117(7) -0.0127(7) -0.0125(7)
O2 0.0614(11) 0.0430(10) 0.0484(10) 0.0125(8) -0.0202(8) -0.0136(8)
O3 0.0409(9) 0.0435(9) 0.0471(9) -0.0100(7) -0.0081(7) -0.0168(7)
O4 0.0502(9) 0.0412(9) 0.0376(8) -0.0032(7) -0.0192(7) 0.0010(7)
N1 0.0322(8) 0.0219(7) 0.0284(8) -0.0058(6) -0.0136(6) -0.0047(6)
N2 0.0280(8) 0.0220(7) 0.0238(7) -0.0062(6) -0.0089(6) -0.0024(6)
N3 0.0275(8) 0.0220(7) 0.0260(7) -0.0068(6) -0.0111(6) 0.0008(6)
N4 0.0259(8) 0.0328(8) 0.0250(8) -0.0042(6) -0.0088(6) -0.0070(6)
N5 0.0246(7) 0.0232(7) 0.0236(7) -0.0053(6) -0.0068(6) -0.0018(6)
N6 0.0288(8) 0.0256(8) 0.0220(7) -0.0068(6) -0.0062(6) -0.0038(6)
C1 0.0241(8) 0.0242(8) 0.0221(8) -0.0049(7) -0.0107(7) -0.0012(7)
C2 0.0284(9) 0.0220(8) 0.0302(9) -0.0078(7) -0.0131(7) 0.0007(7)
C3 0.0262(9) 0.0292(9) 0.0355(10) -0.0132(8) -0.0086(8) 0.0028(7)
C4 0.0252(9) 0.0315(10) 0.0303(9) -0.0073(8) -0.0064(7) -0.0030(7)
C5 0.0277(9) 0.0216(8) 0.0276(9) -0.0057(7) -0.0136(7) -0.0015(7)
C6 0.0267(9) 0.0238(8) 0.0241(8) -0.0076(7) -0.0107(7) 0.0008(7)
C7 0.0551(14) 0.0298(10) 0.0429(12) -0.0073(9) -0.0301(10) -0.0068(9)
C8 0.0238(8) 0.0236(8) 0.0245(8) -0.0076(7) -0.0049(7) -0.0021(7)
C9 0.0280(9) 0.0237(9) 0.0278(9) -0.0078(7) -0.0055(7) -0.0031(7)
C10 0.0282(9) 0.0205(8) 0.0299(9) -0.0061(7) -0.0031(7) -0.0024(7)
C11 0.0278(9) 0.0274(9) 0.0241(9) -0.0050(7) -0.0046(7) -0.0015(7)
C12 0.0236(8) 0.0254(9) 0.0242(8) -0.0085(7) -0.0058(7) 0.0003(7)
C13 0.0548(13) 0.0268(10) 0.0412(12) -0.0088(9) -0.0198(10) -0.0066(9)
C14 0.0349(11) 0.0428(12) 0.0299(10) -0.0003(9) -0.0095(8) -0.0086(9)
C15 0.0688(18) 0.0291(12) 0.119(3) -0.0195(14) -0.0719(19) 0.0105(11)
C16 0.0287(9) 0.0239(8) 0.0191(8) -0.0076(6) -0.0090(7) 0.0002(7)
C17 0.0246(9) 0.0276(9) 0.0261(9) -0.0067(7) -0.0052(7) -0.0035(7)
C18 0.0283(9) 0.0295(9) 0.0314(10) -0.0119(8) -0.0064(7) 0.0031(7)
C19 0.0350(10) 0.0220(8) 0.0299(9) -0.0078(7) -0.0089(8) -0.0015(7)
C20 0.0277(9) 0.0290(9) 0.0202(8) -0.0067(7) -0.0074(7) -0.0055(7)
C21 0.0258(9) 0.0288(9) 0.0207(8) -0.0095(7) -0.0071(7) 0.0008(7)
C22 0.0335(11) 0.0619(16) 0.0420(12) 0.0059(11) -0.0204(10) -0.0120(10)
C23 0.0231(8) 0.0254(9) 0.0243(8) -0.0075(7) -0.0054(7) -0.0007(7)
C24 0.0243(9) 0.0281(9) 0.0289(9) -0.0089(7) -0.0049(7) -0.0030(7)
C25 0.0261(9) 0.0262(9) 0.0292(9) -0.0065(7) -0.0012(7) -0.0039(7)
C26 0.0258(9) 0.0250(9) 0.0236(8) -0.0052(7) -0.0045(7) 0.0004(7)
C27 0.0232(8) 0.0213(8) 0.0247(8) -0.0066(7) -0.0052(7) 0.0014(6)
C28 0.0308(10) 0.0325(10) 0.0340(10) -0.0106(8) -0.0070(8) -0.0058(8)
C29 0.0369(11) 0.0301(10) 0.0274(10) -0.0039(8) -0.0047(8) -0.0024(8)
C30 0.0473(12) 0.0337(10) 0.0240(9) -0.0104(8) -0.0076(8) -0.0042(9)

loop_
_atom_type_symbol
_atom_type_description
_atom_type_scat_dispersion_real
_atom_type_scat_dispersion_imag
_atom_type_scat_source
C C 0.0033 0.0016 'International Tables Vol C Tables 4.2.6.8 and 6.1.1.4'
H H 0.0000 0.0000 'International Tables Vol C Tables 4.2.6.8 and 6.1.1.4'
N N 0.0061 0.0033 'International Tables Vol C Tables 4.2.6.8 and 6.1.1.4'
O O 0.0106 0.0060 'International Tables Vol C Tables 4.2.6.8 and 6.1.1.4'

loop_
_geom_angle_atom_site_label_1
_geom_angle_atom_site_label_2
_geom_angle_atom_site_label_3
_geom_angle
C5 N1 C7 114.93(15)
C8 N1 C5 118.40(14)
C8 N1 C7 125.78(15)
C12 N2 C8 121.63(15)
C12 N3 C15 123.13(16)
C12 N3 C16 118.78(14)
C15 N3 C16 116.35(15)
C20 N4 C22 117.01(15)
C23 N4 C20 116.53(14)
C23 N4 C22 120.05(17)
C23 N5 C27 121.19(15)
C1 N6 C30 118.68(15)
C27 N6 C1 117.90(14)
C27 N6 C30 121.42(16)
C2 C1 N6 118.45(16)
C2 C1 C6 119.94(17)
C6 C1 N6 121.61(16)
C1 C2 H2 120.0
C3 C2 C1 120.09(17)
C3 C2 H2 120.0
C2 C3 H3 119.7
C2 C3 C4 120.51(18)
C4 C3 H3 119.7
C3 C4 H4 120.6
C5 C4 C3 118.81(18)
C5 C4 H4 120.6
C4 C5 N1 119.19(17)
C4 C5 C6 121.54(17)
C6 C5 N1 119.23(16)
C1 C6 H6 120.4
C5 C6 C1 119.11(17)
C5 C6 H6 120.4
N1 C7 H7A 109.5
N1 C7 H7B 109.5
N1 C7 H7C 109.5
H7A C7 H7B 109.5
H7A C7 H7C 109.5
H7B C7 H7C 109.5
N1 C8 C9 125.57(16)
N2 C8 N1 113.40(15)
N2 C8 C9 121.03(16)
C8 C9 C13 128.26(17)
C10 C9 C8 115.49(16)
C10 C9 C13 116.21(17)
C9 C10 H10 117.9
C11 C10 C9 124.22(17)
C11 C10 H10 117.9
C10 C11 C12 115.76(16)
C10 C11 C14 117.69(17)
C12 C11 C14 126.00(17)
N2 C12 N3 114.97(15)
N2 C12 C11 121.62(16)
N3 C12 C11 123.41(16)
O1 C13 C9 123.2(2)
O1 C13 H13 118.4
C9 C13 H13 118.4
O2 C14 C11 123.6(2)
O2 C14 H14 118.2
C11 C14 H14 118.2
N3 C15 H15A 109.5
N3 C15 H15B 109.5
N3 C15 H15C 109.5
H15A C15 H15B 109.5
H15A C15 H15C 109.5
H15B C15 H15C 109.5
C17 C16 N3 119.35(16)
C21 C16 N3 120.27(16)
C21 C16 C17 120.30(16)
C16 C17 H17 120.3
C18 C17 C16 119.44(17)
C18 C17 H17 120.3
C17 C18 H18 119.7
C17 C18 C19 120.58(18)
C19 C18 H18 119.7
C18 C19 H19 120.1
C20 C19 C18 119.77(17)
C20 C19 H19 120.1
C19 C20 N4 119.31(17)
C19 C20 C21 120.16(17)
C21 C20 N4 120.50(17)
C16 C21 C20 119.73(17)
C16 C21 H21 120.1
C20 C21 H21 120.1
N4 C22 H22A 109.5
N4 C22 H22B 109.5
N4 C22 H22C 109.5
H22A C22 H22B 109.5
H22A C22 H22C 109.5
H22B C22 H22C 109.5
N4 C23 C24 123.09(16)
N5 C23 N4 115.20(15)
N5 C23 C24 121.65(16)
C23 C24 C28 125.49(17)
C25 C24 C23 116.01(16)
C25 C24 C28 117.80(17)
C24 C25 H25 118.2
C26 C25 C24 123.65(17)
C26 C25 H25 118.2
C25 C26 C27 115.71(16)
C25 C26 C29 116.46(17)
C27 C26 C29 126.78(17)
N5 C27 N6 115.19(15)
N5 C27 C26 121.61(16)
N6 C27 C26 123.15(16)
O3 C28 C24 123.02(19)
O3 C28 H28 118.5
C24 C28 H28 118.5
O4 C29 C26 128.05(19)
O4 C29 H29 116.0
C26 C29 H29 116.0
N6 C30 H30A 109.5
N6 C30 H30B 109.5
N6 C30 H30C 109.5
H30A C30 H30B 109.5
H30A C30 H30C 109.5
H30B C30 H30C 109.5

loop_
_geom_bond_atom_site_label_1
_geom_bond_atom_site_label_2
_geom_bond_distance
O1 C13 1.218(2)
O2 C14 1.216(3)
O3 C28 1.213(2)
O4 C29 1.203(3)
N1 C5 1.446(2)
N1 C7 1.459(2)
N1 C8 1.359(2)
N2 C8 1.349(2)
N2 C12 1.331(2)
N3 C12 1.380(2)
N3 C15 1.434(3)
N3 C16 1.435(2)
N4 C20 1.444(2)
N4 C22 1.465(3)
N4 C23 1.380(2)
N5 C23 1.336(2)
N5 C27 1.337(2)
N6 C1 1.436(2)
N6 C27 1.366(2)
N6 C30 1.462(2)
C1 C2 1.389(3)
C1 C6 1.389(2)
C2 H2 0.9300
C2 C3 1.385(3)
C3 H3 0.9300
C3 C4 1.389(3)
C4 H4 0.9300
C4 C5 1.380(3)
C5 C6 1.388(3)
C6 H6 0.9300
C7 H7A 0.9600
C7 H7B 0.9600
C7 H7C 0.9600
C8 C9 1.435(2)
C9 C10 1.390(3)
C9 C13 1.467(3)
C10 H10 0.9300
C10 C11 1.382(3)
C11 C12 1.432(3)
C11 C14 1.472(3)
C13 H13 0.9300
C14 H14 0.9300
C15 H15A 0.9600
C15 H15B 0.9600
C15 H15C 0.9600
C16 C17 1.390(3)
C16 C21 1.388(2)
C17 H17 0.9300
C17 C18 1.385(3)
C18 H18 0.9300
C18 C19 1.389(3)
C19 H19 0.9300
C19 C20 1.382(3)
C20 C21 1.392(3)
C21 H21 0.9300
C22 H22A 0.9600
C22 H22B 0.9600
C22 H22C 0.9600
C23 C24 1.429(2)
C24 C25 1.389(3)
C24 C28 1.472(3)
C25 H25 0.9300
C25 C26 1.384(3)
C26 C27 1.436(2)
C26 C29 1.461(3)
C28 H28 0.9300
C29 H29 0.9300
C30 H30A 0.9600
C30 H30B 0.9600
C30 H30C 0.9600

loop_
_geom_torsion_atom_site_label_1
_geom_torsion_atom_site_label_2
_geom_torsion_atom_site_label_3
_geom_torsion_atom_site_label_4
_geom_torsion
N1 C5 C6 C1 178.40(15)
N1 C8 C9 C10 -174.46(18)
N1 C8 C9 C13 2.8(3)
N2 C8 C9 C10 5.7(3)
N2 C8 C9 C13 -177.1(2)
N3 C16 C17 C18 176.33(16)
N3 C16 C21 C20 -177.72(15)
N4 C20 C21 C16 -175.91(15)
N4 C23 C24 C25 177.44(17)
N4 C23 C24 C28 -12.4(3)
N5 C23 C24 C25 0.2(3)
N5 C23 C24 C28 170.32(18)
N6 C1 C2 C3 179.34(15)
N6 C1 C6 C5 -179.48(15)
C1 N6 C27 N5 22.5(2)
C1 N6 C27 C26 -159.96(16)
C1 C2 C3 C4 -0.3(3)
C2 C1 C6 C5 -0.5(2)
C2 C3 C4 C5 0.5(3)
C3 C4 C5 N1 -178.41(16)
C3 C4 C5 C6 -0.7(3)
C4 C5 C6 C1 0.7(3)
C5 N1 C8 N2 -8.4(2)
C5 N1 C8 C9 171.76(17)
C6 C1 C2 C3 0.3(3)
C7 N1 C5 C4 88.6(2)
C7 N1 C5 C6 -89.2(2)
C7 N1 C8 N2 -177.02(19)
C7 N1 C8 C9 3.1(3)
C8 N1 C5 C4 -81.2(2)
C8 N1 C5 C6 101.0(2)
C8 N2 C12 N3 178.68(16)
C8 N2 C12 C11 -0.8(3)
C8 C9 C10 C11 -3.0(3)
C8 C9 C13 O1 -162.8(2)
C9 C10 C11 C12 -1.2(3)
C9 C10 C11 C14 170.80(19)
C10 C9 C13 O1 14.5(3)
C10 C11 C12 N2 3.3(3)
C10 C11 C12 N3 -176.11(17)
C10 C11 C14 O2 16.9(3)
C12 N2 C8 N1 176.20(16)
C12 N2 C8 C9 -3.9(3)
C12 N3 C16 C17 63.9(2)
C12 N3 C16 C21 -119.38(18)
C12 C11 C14 O2 -172.0(2)
C13 C9 C10 C11 179.36(19)
C14 C11 C12 N2 -167.95(19)
C14 C11 C12 N3 12.6(3)
C15 N3 C12 N2 -145.9(2)
C15 N3 C12 C11 33.5(3)
C15 N3 C16 C17 -130.6(2)
C15 N3 C16 C21 46.1(3)
C16 N3 C12 N2 18.5(2)
C16 N3 C12 C11 -162.08(17)
C16 C17 C18 C19 0.9(3)
C17 C16 C21 C20 -1.1(2)
C17 C18 C19 C20 0.0(3)
C18 C19 C20 N4 176.46(16)
C18 C19 C20 C21 -1.4(3)
C19 C20 C21 C16 2.0(3)
C20 N4 C23 N5 -15.2(2)
C20 N4 C23 C24 167.38(17)
C21 C16 C17 C18 -0.4(3)
C22 N4 C20 C19 137.1(2)
C22 N4 C20 C21 -45.0(3)
C22 N4 C23 N5 135.9(2)
C22 N4 C23 C24 -41.5(3)
C23 N4 C20 C19 -71.0(2)
C23 N4 C20 C21 106.93(19)
C23 N5 C27 N6 172.69(16)
C23 N5 C27 C26 -4.9(3)
C23 C24 C25 C26 -0.3(3)
C23 C24 C28 O3 176.2(2)
C24 C25 C26 C27 -2.0(3)
C24 C25 C26 C29 167.11(18)
C25 C24 C28 O3 -13.8(3)
C25 C26 C27 N5 4.6(3)
C25 C26 C27 N6 -172.81(17)
C25 C26 C29 O4 -162.0(2)
C27 N5 C23 N4 -175.03(16)
C27 N5 C23 C24 2.4(3)
C27 N6 C1 C2 60.5(2)
C27 N6 C1 C6 -120.44(18)
C27 C26 C29 O4 5.7(4)
C28 C24 C25 C26 -171.19(18)
C29 C26 C27 N5 -163.19(18)
C29 C26 C27 N6 19.4(3)
C30 N6 C1 C2 -135.29(18)
C30 N6 C1 C6 43.7(2)
C30 N6 C27 N5 -141.27(17)
C30 N6 C27 C26 36.3(3)
